data_4339080
loop_
_publ_author_name
'Majumdar, Amit'
'Pal, Kuntal'
'Nagarajan, Kowliki'
'Sarkar, Sabyasachi'

_publ_section_title
;
 Desoxo molybdenum(IV) and tungsten(IV) bis(dithiolene) complexes:
 monomer-dimer interconversion involving reversible thiol bridge
 formation.
;
_journal_issue 15
_journal_name_full 'Inorganic chemistry'
_journal_page_first 6136
_journal_page_last 6147
_journal_paper_doi 10.1021/ic7006777
_journal_volume 46
_journal_year 2007
_chemical_formula_moiety 'C28 H10 N8 S10 W2, 2(C8 H20 N)'
_chemical_formula_sum 'C44 H50 N10 S10 W2'
_chemical_formula_weight 1407.32
_chemical_name_systematic 'Tetraethylammonium tetrakis(1,2-dicyanoethylenedithiolato)bis(thiophenolato)ditungstate'
_space_group_IT_number 15
_symmetry_cell_setting monoclinic
_symmetry_Int_Tables_number 15
_symmetry_space_group_name_Hall '-C 2yc'
_symmetry_space_group_name_H-M 'C 1 2/c 1'
_atom_sites_solution_hydrogens geom
_atom_sites_solution_primary direct
_atom_sites_solution_secondary difmap
_audit_creation_method SHELXL-97
_cell_angle_alpha 90.000(5)
_cell_angle_beta 94.246(5)
_cell_angle_gamma 90.000(5)
_cell_formula_units_Z 8
_cell_length_a 28.897(5)
_cell_length_b 11.481(5)
_cell_length_c 33.556(5)
_cell_measurement_temperature 100(2)
_cell_volume 11102(5)
_computing_cell_refinement 'SAINT 6.45 ( Bruker, 2003)'
_computing_data_collection 'SMART 5.628 (Bruker, 2003)'
_computing_data_reduction 'SAINT 6.45  (Bruker, 2003)'
_computing_molecular_graphics 'Diamond 2.1e, Ortep'
_computing_publication_material 'WinGX publication routines (Farrugia, 1999)'
_computing_structure_refinement 'SHELXL-97 (Sheldrick, 1997)'
_computing_structure_solution SIR-97
_diffrn_ambient_temperature 100(2)
_diffrn_measured_fraction_theta_full 0.995
_diffrn_measured_fraction_theta_max 0.995
_diffrn_measurement_device_type 'Bruker SMART APEX'
_diffrn_measurement_method /w-scans
_diffrn_radiation_monochromator graphite
_diffrn_radiation_type MoK\a
_diffrn_radiation_wavelength 0.71069
_diffrn_reflns_av_R_equivalents 0.0624
_diffrn_reflns_av_sigmaI/netI 0.0793
_diffrn_reflns_limit_h_max 38
_diffrn_reflns_limit_h_min -38
_diffrn_reflns_limit_k_max 15
_diffrn_reflns_limit_k_min -11
_diffrn_reflns_limit_l_max 43
_diffrn_reflns_limit_l_min -44
_diffrn_reflns_number 36023
_diffrn_reflns_theta_full 28.30
_diffrn_reflns_theta_max 28.30
_diffrn_reflns_theta_min 1.99
_diffrn_source 'fine-focus sealed tube'
_exptl_absorpt_coefficient_mu 4.558
_exptl_absorpt_correction_T_max 0.695
_exptl_absorpt_correction_T_min 0.582
_exptl_absorpt_correction_type empirical
_exptl_crystal_colour Red
_exptl_crystal_density_diffrn 1.684
_exptl_crystal_density_method 'not measured'
_exptl_crystal_description Needle
_exptl_crystal_F_000 5536
_exptl_crystal_recrystallization_method 'Acetonitrile, isopropanol, diethylether'
_exptl_crystal_size_max 0.20
_exptl_crystal_size_mid 0.10
_exptl_crystal_size_min 0.08
_refine_diff_density_max 0.8479
_refine_diff_density_min -0.857
_refine_diff_density_rms 0.203
_refine_ls_extinction_method none
_refine_ls_goodness_of_fit_ref 1.039
_refine_ls_hydrogen_treatment constr
_refine_ls_matrix_type full
_refine_ls_number_parameters 639
_refine_ls_number_reflns 13743
_refine_ls_number_restraints 18
_refine_ls_restrained_S_all 1.041
_refine_ls_R_factor_all 0.0729
_refine_ls_R_factor_gt 0.0516
_refine_ls_shift/su_max 0.004
_refine_ls_shift/su_mean 0.000
_refine_ls_structure_factor_coef Fsqd
_refine_ls_weighting_details 'calc w=1/[\s^2^(Fo^2^)+(0.0501P)^2^+21.0251P] where P=(Fo^2^+2Fc^2^)/3'
_refine_ls_weighting_scheme calc
_refine_ls_wR_factor_gt 0.1074
_refine_ls_wR_factor_ref 0.1157
_reflns_number_gt 10596
_reflns_number_total 13743
_reflns_threshold_expression >2sigma(I)
_cod_data_source_file ic7006777-file008.cif
_cod_data_source_block 14mara
_cod_depositor_comments
;
The following automatic conversions were performed:

'_exptl_absorpt_correction_type' value 'Empirical' changed to
'empirical' according to
/usr/data/users/saulius/automatic-downloads/retrospective/ACS/lib/dictionaries/cif_core.dic
dictionary named 'cif_core.dic' version 2.4.2 from 2011-04-26.

Automatic conversion script
Id: cif_fix_values 2281 2013-09-26 08:29:07Z andrius 
;
_cod_original_sg_symbol_H-M 'C 2/c'
_cod_database_code 4339080

loop_
_symmetry_equiv_pos_as_xyz
'x, y, z'
'-x, y, -z+1/2'
'x+1/2, y+1/2, z'
'-x+1/2, y+1/2, -z+1/2'
'-x, -y, -z'
'x, -y, z-1/2'
'-x+1/2, -y+1/2, -z'
'x+1/2, -y+1/2, z-1/2'

loop_
_atom_site_label
_atom_site_type_symbol
_atom_site_fract_x
_atom_site_fract_y
_atom_site_fract_z
_atom_site_U_iso_or_equiv
_atom_site_adp_type
_atom_site_occupancy
_atom_site_symmetry_multiplicity
_atom_site_calc_flag
_atom_site_refinement_flags
_atom_site_disorder_assembly
_atom_site_disorder_group
W1 W 0.435970(9) 0.02382(2) 0.570003(7) 0.01576(7) Uani 1 1 d . . .
W2 W 0.520806(9) -0.09756(2) 0.638428(7) 0.01555(7) Uani 1 1 d . . .
S1 S 0.38595(7) -0.06892(15) 0.52109(5) 0.0244(4) Uani 1 1 d . . .
S2 S 0.44289(7) 0.16037(15) 0.51854(5) 0.0256(4) Uani 1 1 d . . .
S3 S 0.38142(6) -0.03719(14) 0.61418(5) 0.0170(3) Uani 1 1 d . . .
S4 S 0.42892(6) 0.20163(14) 0.60507(5) 0.0173(3) Uani 1 1 d . . .
S7 S 0.55596(6) -0.28237(14) 0.64155(5) 0.0191(3) Uani 1 1 d . . .
S8 S 0.59784(6) -0.03368(14) 0.65276(5) 0.0212(4) Uani 1 1 d . . .
S10 S 0.46672(6) -0.20296(14) 0.67418(5) 0.0178(3) Uani 1 1 d . . .
S9 S 0.49953(6) 0.05285(14) 0.68000(5) 0.0180(3) Uani 1 1 d . . .
S6 S 0.52047(6) 0.04356(13) 0.58293(5) 0.0179(3) Uani 1 1 d . . .
S5 S 0.47689(6) -0.16245(14) 0.57693(5) 0.0179(3) Uani 1 1 d . . .
N1 N 0.3109(3) -0.0209(7) 0.4276(2) 0.054(2) Uani 1 1 d . . .
N2 N 0.3790(3) 0.3011(6) 0.43478(19) 0.053(2) Uani 1 1 d . . .
N3 N 0.3089(2) 0.0375(6) 0.6971(2) 0.0399(17) Uani 1 1 d . . .
N4 N 0.3641(2) 0.3692(5) 0.67662(18) 0.0301(14) Uani 1 1 d . . .
N5 N 0.6656(2) -0.4495(5) 0.65580(18) 0.0285(14) Uani 1 1 d . . .
N6 N 0.7215(2) -0.1282(6) 0.6708(2) 0.0416(18) Uani 1 1 d . . .
N7 N 0.3810(2) -0.1981(5) 0.75000(18) 0.0305(14) Uani 1 1 d . . .
N8 N 0.4199(2) 0.1667(5) 0.75077(17) 0.0260(13) Uani 1 1 d . . .
N9 N 0.7435(2) 0.2153(5) 0.68918(17) 0.0270(13) Uani 1 1 d D . .
N10 N 0.5000 0.4801(6) 0.7500 0.0146(15) Uani 1 2 d S . .
N11 N 0.2584(4) 0.3243(14) 0.4759(4) 0.047(4) Uani 0.50 1 d P . .
C1 C 0.3774(3) 0.0268(7) 0.48032(19) 0.0295(17) Uani 1 1 d . . .
C2 C 0.3414(3) -0.0002(6) 0.4506(2) 0.0337(19) Uani 1 1 d . . .
C3 C 0.4014(3) 0.1274(6) 0.4801(2) 0.0292(17) Uani 1 1 d . . .
C4 C 0.3901(3) 0.2200(7) 0.4531(2) 0.037(2) Uani 1 1 d . . .
C5 C 0.3675(2) 0.0795(6) 0.64492(17) 0.0168(13) Uani 1 1 d . . .
C6 C 0.3347(2) 0.0582(6) 0.6735(2) 0.0254(16) Uani 1 1 d . . .
C7 C 0.3879(2) 0.1855(5) 0.63958(17) 0.0147(12) Uani 1 1 d . . .
C8 C 0.3748(2) 0.2870(6) 0.66122(19) 0.0213(14) Uani 1 1 d . . .
C9 C 0.6153(2) -0.2634(6) 0.65182(18) 0.0169(13) Uani 1 1 d . . .
C10 C 0.6432(2) -0.3672(6) 0.65416(19) 0.0208(14) Uani 1 1 d . . .
C11 C 0.6336(2) -0.1558(6) 0.65626(19) 0.0189(14) Uani 1 1 d . . .
C12 C 0.6824(2) -0.1395(6) 0.6645(2) 0.0248(15) Uani 1 1 d . . .
C13 C 0.4422(2) -0.1082(6) 0.70721(18) 0.0174(13) Uani 1 1 d . . .
C14 C 0.4078(2) -0.1556(5) 0.73154(18) 0.0184(13) Uani 1 1 d . . .
C15 C 0.4559(2) 0.0040(5) 0.70882(17) 0.0148(13) Uani 1 1 d . . .
C16 C 0.4354(2) 0.0920(6) 0.73323(18) 0.0181(13) Uani 1 1 d . . .
C17 C 0.4494(2) -0.3013(6) 0.57365(18) 0.0202(14) Uani 1 1 d . . .
C18 C 0.4021(3) -0.3174(6) 0.5769(2) 0.0271(16) Uani 1 1 d . . .
H18 H 0.3834 -0.2550 0.5832 0.033 Uiso 1 1 calc R . .
C19 C 0.3831(3) -0.4276(6) 0.5708(2) 0.0288(17) Uani 1 1 d . . .
H19 H 0.3516 -0.4391 0.5731 0.035 Uiso 1 1 calc R . .
C20 C 0.4109(3) -0.5213(6) 0.5611(2) 0.0309(18) Uani 1 1 d . . .
H20 H 0.3980 -0.5949 0.5569 0.037 Uiso 1 1 calc R . .
C21 C 0.4574(3) -0.5042(6) 0.5577(2) 0.0331(19) Uani 1 1 d . . .
H21 H 0.4760 -0.5663 0.5510 0.040 Uiso 1 1 calc R . .
C22 C 0.4771(3) -0.3947(6) 0.5642(2) 0.0281(16) Uani 1 1 d . . .
H22 H 0.5087 -0.3841 0.5623 0.034 Uiso 1 1 calc R . .
C23 C 0.5445(2) 0.1874(5) 0.5864(2) 0.0204(14) Uani 1 1 d . . .
C24 C 0.5569(2) 0.2449(6) 0.6218(2) 0.0281(16) Uani 1 1 d . . .
H24 H 0.5517 0.2107 0.6462 0.034 Uiso 1 1 calc R . .
C25 C 0.5773(3) 0.3553(6) 0.6204(2) 0.0334(18) Uani 1 1 d . . .
H25 H 0.5862 0.3945 0.6440 0.040 Uiso 1 1 calc R . .
C26 C 0.5840(3) 0.4053(7) 0.5843(2) 0.0348(19) Uani 1 1 d . . .
H26 H 0.5970 0.4794 0.5838 0.042 Uiso 1 1 calc R . .
C27 C 0.5723(3) 0.3498(6) 0.5492(2) 0.0306(17) Uani 1 1 d . . .
H27 H 0.5775 0.3853 0.5250 0.037 Uiso 1 1 calc R . .
C28 C 0.5525(2) 0.2387(6) 0.5499(2) 0.0257(16) Uani 1 1 d . . .
H28 H 0.5448 0.1992 0.5261 0.031 Uiso 1 1 calc R . .
C29A C 0.7083(4) 0.1794(8) 0.6574(3) 0.043(3) Uani 0.824(13) 1 d PD A 1
H29A H 0.6787 0.1696 0.6688 0.052 Uiso 0.824(13) 1 calc PR A 1
H29B H 0.7171 0.1047 0.6467 0.052 Uiso 0.824(13) 1 calc PR A 1
C29B C 0.7399(14) 0.309(3) 0.6562(9) 0.043(3) Uani 0.176(13) 1 d PD A 2
H29C H 0.7697 0.3186 0.6452 0.052 Uiso 0.176(13) 1 calc PR A 2
H29D H 0.7309 0.3828 0.6673 0.052 Uiso 0.176(13) 1 calc PR A 2
C30 C 0.7029(5) 0.2696(10) 0.6229(3) 0.111(6) Uani 1 1 d D . .
H30A H 0.6798 0.2429 0.6029 0.166 Uiso 0.824(13) 1 calc PR A 1
H30B H 0.7321 0.2784 0.6112 0.166 Uiso 0.824(13) 1 calc PR A 1
H30C H 0.6936 0.3432 0.6332 0.166 Uiso 0.824(13) 1 calc PR A 1
H30D H 0.7005 0.3273 0.6021 0.166 Uiso 0.176(13) 1 d PR A 2
H30E H 0.6734 0.2606 0.6339 0.166 Uiso 0.176(13) 1 d PR A 2
H30F H 0.7122 0.1966 0.6120 0.166 Uiso 0.176(13) 1 d PR A 2
C31A C 0.7889(3) 0.2452(8) 0.6747(3) 0.040(3) Uani 0.846(13) 1 d PD A 1
H31A H 0.8095 0.2687 0.6975 0.048 Uiso 0.846(13) 1 calc PR A 1
H31B H 0.7849 0.3121 0.6571 0.048 Uiso 0.846(13) 1 calc PR A 1
C31B C 0.7649(10) 0.126(3) 0.6627(13) 0.040(3) Uani 0.154(13) 1 d PD A 2
H31C H 0.7645 0.0510 0.6758 0.048 Uiso 0.154(13) 1 calc PR A 2
H31D H 0.7454 0.1201 0.6380 0.048 Uiso 0.154(13) 1 calc PR A 2
C32A C 0.8125(5) 0.1502(9) 0.6528(4) 0.102(5) Uani 1 1 d D . .
H32A H 0.8417 0.1783 0.6446 0.153 Uiso 0.846(13) 1 calc PR A 1
H32B H 0.7931 0.1276 0.6296 0.153 Uiso 0.846(13) 1 calc PR A 1
H32C H 0.8178 0.0842 0.6700 0.153 Uiso 0.846(13) 1 calc PR A 1
H32D H 0.8228 0.0890 0.6360 0.153 Uiso 0.154(13) 1 d PR A 2
H32E H 0.8326 0.1541 0.6769 0.153 Uiso 0.154(13) 1 d PR A 2
H32F H 0.8134 0.2231 0.6388 0.153 Uiso 0.154(13) 1 d PR A 2
C33A C 0.7275(3) 0.3214(6) 0.7114(2) 0.025(2) Uani 0.871(12) 1 d PD A 1
H33A H 0.7522 0.3435 0.7311 0.031 Uiso 0.871(12) 1 calc PR A 1
H33B H 0.7234 0.3851 0.6925 0.031 Uiso 0.871(12) 1 calc PR A 1
C33B C 0.6956(8) 0.171(4) 0.6829(17) 0.025(2) Uani 0.129(12) 1 d PD A 2
H33C H 0.6933 0.0953 0.6953 0.031 Uiso 0.129(12) 1 calc PR A 2
H33D H 0.6871 0.1630 0.6545 0.031 Uiso 0.129(12) 1 calc PR A 2
C34A C 0.6832(3) 0.3090(9) 0.7324(4) 0.049(3) Uani 0.836(15) 1 d PD A 1
H34A H 0.6765 0.3811 0.7453 0.073 Uiso 0.836(15) 1 calc PR A 1
H34B H 0.6868 0.2481 0.7520 0.073 Uiso 0.836(15) 1 calc PR A 1
H34C H 0.6580 0.2900 0.7132 0.073 Uiso 0.836(15) 1 calc PR A 1
C34B C 0.6630(17) 0.255(4) 0.7009(19) 0.049(3) Uani 0.164(15) 1 d PD A 2
H34D H 0.6319 0.2248 0.6977 0.073 Uiso 0.164(15) 1 calc PR A 2
H34E H 0.6643 0.3288 0.6878 0.073 Uiso 0.164(15) 1 calc PR A 2
H34F H 0.6719 0.2640 0.7289 0.073 Uiso 0.164(15) 1 calc PR A 2
C35A C 0.7479(3) 0.1128(7) 0.7195(2) 0.027(2) Uani 0.860(12) 1 d PD A 1
H35A H 0.7175 0.0953 0.7284 0.033 Uiso 0.860(12) 1 calc PR A 1
H35B H 0.7588 0.0442 0.7061 0.033 Uiso 0.860(12) 1 calc PR A 1
C35B C 0.7732(15) 0.243(2) 0.7260(9) 0.027(2) Uani 0.140(12) 1 d PD A 2
H35C H 0.7591 0.3070 0.7398 0.033 Uiso 0.140(12) 1 calc PR A 2
H35D H 0.8032 0.2696 0.7185 0.033 Uiso 0.140(12) 1 calc PR A 2
C36 C 0.7802(3) 0.1387(7) 0.7548(2) 0.0380(19) Uani 1 1 d D . .
H36A H 0.7816 0.0728 0.7725 0.057 Uiso 0.860(12) 1 calc PR A 1
H36B H 0.7692 0.2055 0.7686 0.057 Uiso 0.860(12) 1 calc PR A 1
H36C H 0.8105 0.1544 0.7463 0.057 Uiso 0.860(12) 1 calc PR A 1
H36D H 0.7995 0.1615 0.7780 0.057 Uiso 0.140(12) 1 d PR A 2
H36E H 0.7947 0.0761 0.7415 0.057 Uiso 0.140(12) 1 d PR A 2
H36F H 0.7506 0.1132 0.7629 0.057 Uiso 0.140(12) 1 d PR A 2
C37 C 0.5405(2) 0.5602(6) 0.74354(18) 0.0180(13) Uani 1 1 d . B 2
H37A H 0.5318 0.6111 0.7212 0.022 Uiso 1 1 calc R B 2
H37B H 0.5461 0.6088 0.7670 0.022 Uiso 1 1 calc R B 2
C38 C 0.5851(2) 0.4994(7) 0.7355(2) 0.0276(16) Uani 1 1 d . B 2
H38A H 0.6087 0.5563 0.7318 0.041 Uiso 1 1 calc R B 2
H38B H 0.5803 0.4526 0.7119 0.041 Uiso 1 1 calc R B 2
H38C H 0.5947 0.4504 0.7579 0.041 Uiso 1 1 calc R B 2
C39 C 0.4893(2) 0.4005(5) 0.71434(18) 0.0182(13) Uani 1 1 d . B 2
H39A H 0.5155 0.3489 0.7121 0.022 Uiso 1 1 calc R B 2
H39B H 0.4628 0.3525 0.7197 0.022 Uiso 1 1 calc R B 2
C40 C 0.4789(2) 0.4607(6) 0.67451(19) 0.0246(15) Uani 1 1 d . B 2
H40A H 0.4726 0.4034 0.6540 0.037 Uiso 1 1 calc R B 2
H40B H 0.5052 0.5066 0.6683 0.037 Uiso 1 1 calc R B 2
H40C H 0.4524 0.5104 0.6760 0.037 Uiso 1 1 calc R B 2
C41 C 0.2937(4) 0.2516(14) 0.5059(3) 0.098(5) Uani 1 1 d D C 2
H41A H 0.2824 0.1731 0.5097 0.117 Uiso 1 1 calc R C 2
H41B H 0.3243 0.2474 0.4958 0.117 Uiso 1 1 calc R C 2
C42 C 0.2948(5) 0.315(2) 0.5413(7) 0.239(16) Uani 1 1 d D C 2
H42A H 0.3154 0.2779 0.5612 0.359 Uiso 1 1 calc R C 2
H42B H 0.2642 0.3184 0.5505 0.359 Uiso 1 1 calc R C 2
H42C H 0.3056 0.3926 0.5367 0.359 Uiso 1 1 calc R C 2
C43A C 0.2686(6) 0.2929(19) 0.4330(6) 0.061(6) Uani 0.50 1 d P C 2
H43A H 0.2995 0.3201 0.4284 0.073 Uiso 0.50 1 calc PR C 2
H43B H 0.2686 0.2087 0.4305 0.073 Uiso 0.50 1 calc PR C 2
C43B C 0.2595(7) 0.4612(18) 0.4794(6) 0.072(7) Uani 0.50 1 d PD C 2
H43C H 0.2321 0.4904 0.4642 0.087 Uiso 0.50 1 calc PR C 2
H43D H 0.2561 0.4804 0.5072 0.087 Uiso 0.50 1 calc PR C 2
C44A C 0.2356(8) 0.341(2) 0.4016(6) 0.087(9) Uani 0.50 1 d P C 2
H44A H 0.2447 0.3180 0.3758 0.131 Uiso 0.50 1 calc PR C 2
H44B H 0.2358 0.4248 0.4033 0.131 Uiso 0.50 1 calc PR C 2
H44C H 0.2050 0.3128 0.4052 0.131 Uiso 0.50 1 calc PR C 2
C44B C 0.3013(7) 0.532(2) 0.4663(7) 0.083(8) Uani 0.50 1 d PD C 2
H44D H 0.2966 0.6128 0.4713 0.124 Uiso 0.50 1 calc PR C 2
H44E H 0.3042 0.5198 0.4383 0.124 Uiso 0.50 1 calc PR C 2
H44F H 0.3291 0.5057 0.4811 0.124 Uiso 0.50 1 calc PR C 2

loop_
_atom_site_aniso_label
_atom_site_aniso_U_11
_atom_site_aniso_U_22
_atom_site_aniso_U_33
_atom_site_aniso_U_23
_atom_site_aniso_U_13
_atom_site_aniso_U_12
W1 0.02672(14) 0.00870(13) 0.01214(12) 0.00079(9) 0.00331(10) 0.00131(10)
W2 0.01977(13) 0.00890(13) 0.01810(13) 0.00235(10) 0.00222(10) -0.00076(10)
S1 0.0438(11) 0.0140(8) 0.0146(8) -0.0013(6) -0.0036(7) 0.0016(8)
S2 0.0464(11) 0.0160(9) 0.0149(8) 0.0051(6) 0.0047(7) 0.0002(8)
S3 0.0243(8) 0.0103(8) 0.0165(7) -0.0024(6) 0.0028(6) 0.0000(6)
S4 0.0265(8) 0.0100(8) 0.0159(7) -0.0007(6) 0.0045(6) -0.0004(6)
S7 0.0201(8) 0.0106(8) 0.0267(8) 0.0031(6) 0.0022(7) -0.0011(6)
S8 0.0215(8) 0.0080(8) 0.0339(9) 0.0022(7) 0.0007(7) -0.0014(6)
S10 0.0243(8) 0.0114(8) 0.0179(8) 0.0032(6) 0.0024(6) -0.0012(6)
S9 0.0252(8) 0.0117(8) 0.0175(8) 0.0011(6) 0.0042(6) -0.0031(6)
S6 0.0260(8) 0.0078(8) 0.0206(8) 0.0019(6) 0.0074(7) -0.0009(6)
S5 0.0293(9) 0.0080(8) 0.0168(8) 0.0011(6) 0.0045(7) 0.0011(7)
N1 0.077(6) 0.051(5) 0.030(4) 0.003(3) -0.016(4) 0.010(4)
N2 0.108(7) 0.031(4) 0.021(3) 0.006(3) 0.007(4) 0.018(4)
N3 0.042(4) 0.026(4) 0.055(4) -0.007(3) 0.027(4) -0.005(3)
N4 0.030(3) 0.026(4) 0.035(4) -0.010(3) 0.009(3) 0.005(3)
N5 0.036(4) 0.016(3) 0.032(3) -0.004(3) -0.008(3) 0.004(3)
N6 0.033(4) 0.023(4) 0.067(5) 0.002(3) -0.008(3) -0.002(3)
N7 0.032(3) 0.027(4) 0.034(3) 0.001(3) 0.015(3) -0.007(3)
N8 0.029(3) 0.024(3) 0.026(3) 0.002(3) 0.001(3) 0.001(3)
N9 0.034(3) 0.012(3) 0.034(3) -0.004(2) -0.005(3) 0.005(3)
N10 0.021(4) 0.007(4) 0.016(4) 0.000 0.002(3) 0.000
N11 0.028(7) 0.058(11) 0.058(10) -0.005(8) 0.014(7) 0.025(7)
C1 0.046(5) 0.029(4) 0.013(3) -0.004(3) -0.003(3) 0.015(4)
C2 0.064(6) 0.017(4) 0.020(4) 0.002(3) 0.002(4) 0.007(4)
C3 0.054(5) 0.020(4) 0.015(3) -0.003(3) 0.008(3) 0.005(3)
C4 0.071(6) 0.023(4) 0.017(4) 0.003(3) 0.010(4) 0.006(4)
C5 0.018(3) 0.020(3) 0.012(3) -0.002(2) 0.000(2) 0.005(3)
C6 0.029(4) 0.014(3) 0.032(4) -0.011(3) 0.003(3) -0.003(3)
C7 0.015(3) 0.015(3) 0.013(3) 0.001(2) -0.002(2) 0.003(2)
C8 0.019(3) 0.026(4) 0.020(3) -0.001(3) 0.004(3) -0.002(3)
C9 0.016(3) 0.015(3) 0.020(3) -0.003(3) 0.000(3) 0.000(3)
C10 0.030(4) 0.012(3) 0.020(3) 0.003(3) -0.005(3) -0.004(3)
C11 0.019(3) 0.014(3) 0.023(3) 0.002(3) -0.001(3) 0.000(3)
C12 0.030(4) 0.011(3) 0.032(4) 0.003(3) -0.005(3) -0.004(3)
C13 0.024(3) 0.016(3) 0.013(3) 0.002(2) 0.000(3) 0.002(3)
C14 0.029(4) 0.008(3) 0.019(3) 0.000(2) 0.003(3) -0.001(3)
C15 0.015(3) 0.014(3) 0.014(3) 0.005(2) -0.006(2) 0.002(3)
C16 0.022(3) 0.017(3) 0.016(3) 0.000(3) 0.000(3) -0.001(3)
C17 0.036(4) 0.013(3) 0.012(3) 0.004(2) 0.002(3) -0.006(3)
C18 0.047(5) 0.010(3) 0.025(4) -0.005(3) 0.008(3) -0.003(3)
C19 0.036(4) 0.016(4) 0.035(4) -0.006(3) 0.003(3) -0.008(3)
C20 0.049(5) 0.009(3) 0.032(4) -0.004(3) -0.011(4) -0.009(3)
C21 0.038(4) 0.006(3) 0.052(5) -0.010(3) -0.014(4) 0.005(3)
C22 0.028(4) 0.015(4) 0.039(4) -0.007(3) -0.011(3) -0.003(3)
C23 0.027(4) 0.003(3) 0.032(4) 0.000(3) 0.015(3) -0.002(3)
C24 0.036(4) 0.020(4) 0.029(4) 0.001(3) 0.012(3) -0.006(3)
C25 0.050(5) 0.019(4) 0.032(4) -0.002(3) 0.009(4) -0.009(4)
C26 0.041(5) 0.019(4) 0.046(5) 0.001(3) 0.012(4) -0.012(3)
C27 0.045(5) 0.014(4) 0.034(4) 0.009(3) 0.009(4) -0.006(3)
C28 0.030(4) 0.025(4) 0.024(4) 0.000(3) 0.011(3) -0.005(3)
C29A 0.067(7) 0.023(5) 0.036(6) -0.005(4) -0.021(5) 0.010(5)
C29B 0.067(7) 0.023(5) 0.036(6) -0.005(4) -0.021(5) 0.010(5)
C30 0.199(15) 0.079(9) 0.045(6) -0.021(6) -0.053(8) 0.081(10)
C31A 0.052(6) 0.023(5) 0.050(6) 0.016(4) 0.034(5) 0.009(4)
C31B 0.052(6) 0.023(5) 0.050(6) 0.016(4) 0.034(5) 0.009(4)
C32A 0.170(13) 0.045(7) 0.104(10) 0.028(6) 0.098(10) 0.059(8)
C33A 0.037(5) 0.012(4) 0.028(4) 0.001(3) 0.005(4) -0.006(3)
C33B 0.037(5) 0.012(4) 0.028(4) 0.001(3) 0.005(4) -0.006(3)
C34A 0.036(6) 0.032(6) 0.081(9) 0.001(5) 0.022(6) 0.005(5)
C34B 0.036(6) 0.032(6) 0.081(9) 0.001(5) 0.022(6) 0.005(5)
C35A 0.032(5) 0.015(4) 0.036(5) 0.004(3) 0.006(4) -0.004(3)
C35B 0.032(5) 0.015(4) 0.036(5) 0.004(3) 0.006(4) -0.004(3)
C36 0.034(4) 0.041(5) 0.038(5) 0.007(4) -0.004(4) -0.010(4)
C37 0.021(3) 0.015(3) 0.016(3) 0.003(3) -0.005(3) -0.007(3)
C38 0.020(3) 0.035(4) 0.028(4) 0.000(3) 0.005(3) 0.001(3)
C39 0.025(3) 0.013(3) 0.017(3) -0.006(3) 0.003(3) -0.008(3)
C40 0.031(4) 0.021(4) 0.022(3) -0.007(3) 0.000(3) -0.006(3)
C41 0.037(6) 0.174(15) 0.078(9) -0.058(9) -0.018(6) 0.040(8)
C42 0.046(9) 0.28(3) 0.39(4) -0.21(3) 0.025(15) -0.036(14)
C43A 0.035(10) 0.080(15) 0.064(13) -0.037(11) -0.017(9) 0.031(10)
C43B 0.057(13) 0.076(17) 0.082(16) -0.065(13) -0.004(11) 0.007(12)
C44A 0.081(16) 0.13(2) 0.048(13) 0.001(14) -0.013(12) 0.061(17)
C44B 0.053(13) 0.09(2) 0.100(19) -0.043(15) -0.019(13) 0.033(13)

loop_
_atom_type_symbol
_atom_type_description
_atom_type_scat_dispersion_real
_atom_type_scat_dispersion_imag
_atom_type_scat_source
C C 0.0033 0.0016 'International Tables Vol C Tables 4.2.6.8 and 6.1.1.4'
H H 0.0000 0.0000 'International Tables Vol C Tables 4.2.6.8 and 6.1.1.4'
N N 0.0061 0.0033 'International Tables Vol C Tables 4.2.6.8 and 6.1.1.4'
S S 0.1246 0.1234 'International Tables Vol C Tables 4.2.6.8 and 6.1.1.4'
W W -0.8490 6.8722 'International Tables Vol C Tables 4.2.6.8 and 6.1.1.4'

loop_
_geom_angle_atom_site_label_1
_geom_angle_atom_site_label_2
_geom_angle_atom_site_label_3
_geom_angle
_geom_angle_site_symmetry_1
_geom_angle_site_symmetry_3
S3 W1 S2 139.43(6) . .
S3 W1 S1 84.22(6) . .
S2 W1 S1 82.59(6) . .
S3 W1 S4 81.79(6) . .
S2 W1 S4 78.80(6) . .
S1 W1 S4 131.51(6) . .
S3 W1 S5 91.23(6) . .
S2 W1 S5 125.86(6) . .
S1 W1 S5 86.47(6) . .
S4 W1 S5 139.79(6) . .
S3 W1 S6 128.33(5) . .
S2 W1 S6 86.03(6) . .
S1 W1 S6 135.53(6) . .
S4 W1 S6 87.35(6) . .
S5 W1 S6 66.24(5) . .
S9 W2 S7 140.71(6) . .
S9 W2 S8 86.24(6) . .
S7 W2 S8 82.73(6) . .
S9 W2 S10 82.09(6) . .
S7 W2 S10 79.38(6) . .
S8 W2 S10 134.65(6) . .
S9 W2 S5 125.78(6) . .
S7 W2 S5 87.62(6) . .
S8 W2 S5 133.34(6) . .
S10 W2 S5 87.22(6) . .
S9 W2 S6 88.79(6) . .
S7 W2 S6 127.13(6) . .
S8 W2 S6 84.30(6) . .
S10 W2 S6 138.66(6) . .
S5 W2 S6 65.94(6) . .
C1 S1 W1 107.6(3) . .
C3 S2 W1 107.9(3) . .
C5 S3 W1 109.7(2) . .
C7 S4 W1 109.2(2) . .
C9 S7 W2 108.2(2) . .
C11 S8 W2 108.0(2) . .
C13 S10 W2 108.6(2) . .
C15 S9 W2 109.2(2) . .
C23 S6 W1 118.1(2) . .
C23 S6 W2 125.2(2) . .
W1 S6 W2 91.20(5) . .
C17 S5 W1 124.5(2) . .
C17 S5 W2 121.6(2) . .
W1 S5 W2 91.76(6) . .
C31A N9 C33B 152(2) . .
C31A N9 C29A 114.2(8) . .
C33B N9 C29A 38(2) . .
C31A N9 C35B 75.5(19) . .
C33B N9 C35B 132(3) . .
C29A N9 C35B 170.1(18) . .
C31A N9 C31B 63.4(11) . .
C33B N9 C31B 96(2) . .
C29A N9 C31B 71.2(17) . .
C35B N9 C31B 113(3) . .
C31A N9 C33A 106.6(6) . .
C33B N9 C33A 91.6(17) . .
C29A N9 C33A 111.1(6) . .
C35B N9 C33A 66.2(17) . .
C31B N9 C33A 168.9(14) . .
C31A N9 C29B 67.4(17) . .
C33B N9 C29B 97(3) . .
C29A N9 C29B 70.7(10) . .
C35B N9 C29B 116.8(13) . .
C31B N9 C29B 93(3) . .
C33A N9 C29B 77.7(18) . .
C31A N9 C35A 111.1(6) . .
C33B N9 C35A 82(2) . .
C29A N9 C35A 106.2(6) . .
C35B N9 C35A 66.8(10) . .
C31B N9 C35A 81.7(19) . .
C33A N9 C35A 107.4(6) . .
C29B N9 C35A 174.8(17) . .
C37 N10 C37 105.4(7) . 2_656
C37 N10 C39 111.5(3) . .
C37 N10 C39 111.3(4) 2_656 .
C37 N10 C39 111.3(3) . 2_656
C37 N10 C39 111.5(3) 2_656 2_656
C39 N10 C39 106.0(7) . 2_656
C43A N11 C43B 107.5(15) . .
C43A N11 C41 107.8(11) . .
C43B N11 C41 117.6(14) . .
C43A N11 C41 114.2(12) . 7_556
C43B N11 C41 116.7(11) . 7_556
C41 N11 C41 92.5(9) . 7_556
C3 C1 C2 122.3(7) . .
C3 C1 S1 119.8(5) . .
C2 C1 S1 117.6(6) . .
N1 C2 C1 177.2(9) . .
C1 C3 C4 123.5(7) . .
C1 C3 S2 120.7(5) . .
C4 C3 S2 115.0(6) . .
N2 C4 C3 172.4(8) . .
C7 C5 C6 123.9(6) . .
C7 C5 S3 118.8(5) . .
C6 C5 S3 117.3(5) . .
N3 C6 C5 177.7(8) . .
C5 C7 C8 121.4(6) . .
C5 C7 S4 120.4(5) . .
C8 C7 S4 118.1(5) . .
N4 C8 C7 176.9(8) . .
C11 C9 C10 122.8(6) . .
C11 C9 S7 120.6(5) . .
C10 C9 S7 116.6(5) . .
N5 C10 C9 179.5(8) . .
C9 C11 C12 120.9(6) . .
C9 C11 S8 120.4(5) . .
C12 C11 S8 118.7(5) . .
N6 C12 C11 179.0(9) . .
C15 C13 C14 123.5(6) . .
C15 C13 S10 119.4(5) . .
C14 C13 S10 117.2(5) . .
N7 C14 C13 176.7(7) . .
C13 C15 C16 123.8(6) . .
C13 C15 S9 120.6(5) . .
C16 C15 S9 115.6(5) . .
N8 C16 C15 175.7(7) . .
C22 C17 C18 120.1(6) . .
C22 C17 S5 116.3(5) . .
C18 C17 S5 123.4(5) . .
C19 C18 C17 119.2(7) . .
C19 C18 H18 120.4 . .
C17 C18 H18 120.4 . .
C18 C19 C20 120.7(7) . .
C18 C19 H19 119.7 . .
C20 C19 H19 119.7 . .
C21 C20 C19 119.6(7) . .
C21 C20 H20 120.2 . .
C19 C20 H20 120.2 . .
C20 C21 C22 120.5(7) . .
C20 C21 H21 119.7 . .
C22 C21 H21 119.7 . .
C17 C22 C21 119.9(7) . .
C17 C22 H22 120.0 . .
C21 C22 H22 120.0 . .
C24 C23 C28 120.2(6) . .
C24 C23 S6 124.8(5) . .
C28 C23 S6 114.9(5) . .
C23 C24 C25 119.2(6) . .
C23 C24 H24 120.4 . .
C25 C24 H24 120.4 . .
C26 C25 C24 119.8(7) . .
C26 C25 H25 120.1 . .
C24 C25 H25 120.1 . .
C27 C26 C25 121.9(7) . .
C27 C26 H26 119.1 . .
C25 C26 H26 119.1 . .
C26 C27 C28 119.3(7) . .
C26 C27 H27 120.3 . .
C28 C27 H27 120.3 . .
C23 C28 C27 119.6(7) . .
C23 C28 H28 120.2 . .
C27 C28 H28 120.2 . .
N9 C29A C30 112.2(8) . .
N9 C29A H29A 109.2 . .
C30 C29A H29A 109.2 . .
N9 C29A H29B 109.2 . .
C30 C29A H29B 109.2 . .
H29A C29A H29B 107.9 . .
N9 C29A H30E 126.0 . .
C30 C29A H30E 36.1 . .
H29A C29A H30E 73.1 . .
H29B C29A H30E 121.6 . .
N9 C29A H30F 125.3 . .
C30 C29A H30F 36.0 . .
H29A C29A H30F 122.2 . .
H29B C29A H30F 73.1 . .
H30E C29A H30F 60.8 . .
N9 C29B C30 108.8(15) . .
N9 C29B H29C 109.9 . .
C30 C29B H29C 109.9 . .
N9 C29B H29D 109.9 . .
C30 C29B H29D 109.9 . .
H29C C29B H29D 108.3 . .
C29A C30 C29B 68.3(10) . .
C29A C30 H30A 109.5 . .
C29B C30 H30A 177.8 . .
C29A C30 H30B 109.5 . .
C29B C30 H30B 71.9 . .
H30A C30 H30B 109.5 . .
C29A C30 H30C 109.5 . .
C29B C30 H30C 71.4 . .
H30A C30 H30C 109.5 . .
H30B C30 H30C 109.5 . .
C29A C30 H30D 177.8 . .
C29B C30 H30D 109.4 . .
H30A C30 H30D 72.8 . .
H30B C30 H30D 69.6 . .
H30C C30 H30D 69.3 . .
C29A C30 H30E 71.5 . .
C29B C30 H30E 109.6 . .
H30A C30 H30E 69.0 . .
H30B C30 H30E 178.5 . .
H30C C30 H30E 71.0 . .
H30D C30 H30E 109.5 . .
C29A C30 H30F 71.8 . .
C29B C30 H30F 109.4 . .
H30A C30 H30F 69.8 . .
H30B C30 H30F 70.0 . .
H30C C30 H30F 178.7 . .
H30D C30 H30F 109.5 . .
H30E C30 H30F 109.5 . .
N9 C31A C32A 116.0(8) . .
N9 C31A H31A 108.3 . .
C32A C31A H31A 108.3 . .
N9 C31A H31B 108.3 . .
C32A C31A H31B 108.3 . .
H31A C31A H31B 107.4 . .
N9 C31A H32F 136.7 . .
C32A C31A H32F 37.7 . .
H31A C31A H32F 113.0 . .
H31B C31A H32F 71.4 . .
C32A C31B N9 115.9(18) . .
C32A C31B H31C 108.3 . .
N9 C31B H31C 108.3 . .
C32A C31B H31D 108.3 . .
N9 C31B H31D 108.3 . .
H31C C31B H31D 107.4 . .
C31B C32A C31A 63.8(11) . .
C31B C32A H32A 170.3 . .
C31A C32A H32A 109.5 . .
C31B C32A H32B 68.4 . .
C31A C32A H32B 109.5 . .
H32A C32A H32B 109.5 . .
C31B C32A H32C 79.9 . .
C31A C32A H32C 109.5 . .
H32A C32A H32C 109.5 . .
H32B C32A H32C 109.5 . .
C31B C32A H32D 109.4 . .
C31A C32A H32D 170.5 . .
H32A C32A H32D 76.3 . .
H32B C32A H32D 61.1 . .
H32C C32A H32D 74.6 . .
C31B C32A H32E 109.6 . .
C31A C32A H32E 79.7 . .
H32A C32A H32E 74.7 . .
H32B C32A H32E 167.0 . .
H32C C32A H32E 57.9 . .
H32D C32A H32E 109.5 . .
C31B C32A H32F 109.4 . .
C31A C32A H32F 68.6 . .
H32A C32A H32F 60.9 . .
H32B C32A H32F 82.9 . .
H32C C32A H32F 166.9 . .
H32D C32A H32F 109.5 . .
H32E C32A H32F 109.5 . .
C34A C33A N9 116.9(7) . .
C34A C33A H33A 108.1 . .
N9 C33A H33A 108.1 . .
C34A C33A H33B 108.1 . .
N9 C33A H33B 108.1 . .
H33A C33A H33B 107.3 . .
N9 C33B C34B 109(3) . .
N9 C33B H33C 109.8 . .
C34B C33B H33C 109.8 . .
N9 C33B H33D 109.8 . .
C34B C33B H33D 109.8 . .
H33C C33B H33D 108.2 . .
C33A C34A H34A 109.5 . .
C33A C34A H34B 109.5 . .
H34A C34A H34B 109.5 . .
C33A C34A H34C 109.5 . .
H34A C34A H34C 109.5 . .
H34B C34A H34C 109.5 . .
C33B C34B H34D 109.5 . .
C33B C34B H34E 109.5 . .
H34D C34B H34E 109.5 . .
C33B C34B H34F 109.5 . .
H34D C34B H34F 109.5 . .
H34E C34B H34F 109.5 . .
C36 C35A N9 112.8(6) . .
C36 C35A H35A 109.0 . .
N9 C35A H35A 109.0 . .
C36 C35A H35B 109.0 . .
N9 C35A H35B 109.0 . .
H35A C35A H35B 107.8 . .
C36 C35A H36E 36.8 . .
N9 C35A H36E 122.9 . .
H35A C35A H36E 125.2 . .
H35B C35A H36E 72.4 . .
C36 C35A H36F 38.1 . .
N9 C35A H36F 130.5 . .
H35A C35A H36F 71.1 . .
H35B C35A H36F 118.1 . .
H36E C35A H36F 62.8 . .
N9 C35B C36 113.1(16) . .
N9 C35B H35C 109.0 . .
C36 C35B H35C 109.0 . .
N9 C35B H35D 109.0 . .
C36 C35B H35D 109.0 . .
H35C C35B H35D 107.8 . .
C35A C36 C35B 67.0(10) . .
C35A C36 H36A 109.5 . .
C35B C36 H36A 175.0 . .
C35A C36 H36B 109.5 . .
C35B C36 H36B 69.3 . .
H36A C36 H36B 109.5 . .
C35A C36 H36C 109.5 . .
C35B C36 H36C 75.4 . .
H36A C36 H36C 109.5 . .
H36B C36 H36C 109.5 . .
C35A C36 H36D 175.0 . .
C35B C36 H36D 109.6 . .
H36A C36 H36D 73.6 . .
H36B C36 H36D 65.6 . .
H36C C36 H36D 72.5 . .
C35A C36 H36E 75.4 . .
C35B C36 H36E 109.3 . .
H36A C36 H36E 72.5 . .
H36B C36 H36E 173.1 . .
H36C C36 H36E 63.9 . .
H36D C36 H36E 109.5 . .
C35A C36 H36F 69.2 . .
C35B C36 H36F 109.5 . .
H36A C36 H36F 65.6 . .
H36B C36 H36F 77.1 . .
H36C C36 H36F 173.1 . .
H36D C36 H36F 109.5 . .
H36E C36 H36F 109.5 . .
C38 C37 N10 115.1(5) . .
C38 C37 H37A 108.5 . .
N10 C37 H37A 108.5 . .
C38 C37 H37B 108.5 . .
N10 C37 H37B 108.5 . .
H37A C37 H37B 107.5 . .
C37 C38 H38A 109.5 . .
C37 C38 H38B 109.5 . .
H38A C38 H38B 109.5 . .
C37 C38 H38C 109.5 . .
H38A C38 H38C 109.5 . .
H38B C38 H38C 109.5 . .
C40 C39 N10 115.8(5) . .
C40 C39 H39A 108.3 . .
N10 C39 H39A 108.3 . .
C40 C39 H39B 108.3 . .
N10 C39 H39B 108.3 . .
H39A C39 H39B 107.4 . .
C39 C40 H40A 109.5 . .
C39 C40 H40B 109.5 . .
H40A C40 H40B 109.5 . .
C39 C40 H40C 109.5 . .
H40A C40 H40C 109.5 . .
H40B C40 H40C 109.5 . .
C42 C41 N11 103.5(14) . .
C42 C41 H41A 111.1 . .
N11 C41 H41A 111.1 . .
C42 C41 H41B 111.1 . .
N11 C41 H41B 111.1 . .
H41A C41 H41B 109.0 . .
C41 C42 H42A 109.5 . .
C41 C42 H42B 109.5 . .
H42A C42 H42B 109.5 . .
C41 C42 H42C 109.5 . .
H42A C42 H42C 109.5 . .
H42B C42 H42C 109.5 . .
C44A C43A N11 115.1(15) . .
C44A C43A H43A 108.5 . .
N11 C43A H43A 108.5 . .
C44A C43A H43B 108.5 . .
N11 C43A H43B 108.5 . .
H43A C43A H43B 107.5 . .
C44B C43B N11 120.8(16) . .
C44B C43B H43C 107.1 . .
N11 C43B H43C 107.1 . .
C44B C43B H43D 107.1 . .
N11 C43B H43D 107.1 . .
H43C C43B H43D 106.8 . .
C43A C44A H44A 109.5 . .
C43A C44A H44B 109.5 . .
H44A C44A H44B 109.5 . .
C43A C44A H44C 109.5 . .
H44A C44A H44C 109.5 . .
H44B C44A H44C 109.5 . .
C43B C44B H44D 109.5 . .
C43B C44B H44E 109.5 . .
H44D C44B H44E 109.5 . .
C43B C44B H44F 109.5 . .
H44D C44B H44F 109.5 . .
H44E C44B H44F 109.5 . .

loop_
_geom_bond_atom_site_label_1
_geom_bond_atom_site_label_2
_geom_bond_distance
_geom_bond_site_symmetry_2
W1 S3 2.3493(16) .
W1 S2 2.3517(17) .
W1 S1 2.3592(18) .
W1 S4 2.3726(17) .
W1 S5 2.4465(18) .
W1 S6 2.4586(17) .
W2 S9 2.3309(17) .
W2 S7 2.3514(18) .
W2 S8 2.3592(17) .
W2 S10 2.3715(16) .
W2 S5 2.4568(16) .
W2 S6 2.4680(16) .
S1 C1 1.758(7) .
S2 C3 1.737(8) .
S3 C5 1.755(6) .
S4 C7 1.726(6) .
S7 C9 1.739(6) .
S8 C11 1.740(7) .
S10 C13 1.741(6) .
S9 C15 1.739(6) .
S6 C23 1.792(6) .
S5 C17 1.781(7) .
N1 C2 1.153(10) .
N2 C4 1.148(10) .
N3 C6 1.154(9) .
N4 C8 1.130(8) .
N5 C10 1.144(8) .
N6 C12 1.141(9) .
N7 C14 1.138(8) .
N8 C16 1.150(8) .
N9 C31A 1.474(9) .
N9 C33B 1.475(19) .
N9 C29A 1.477(9) .
N9 C35B 1.486(19) .
N9 C31B 1.517(19) .
N9 C33A 1.517(8) .
N9 C29B 1.539(19) .
N9 C35A 1.554(9) .
N10 C37 1.517(7) .
N10 C37 1.517(7) 2_656
N10 C39 1.520(7) .
N10 C39 1.520(7) 2_656
N11 C43A 1.53(2) .
N11 C43B 1.58(2) .
N11 C41 1.611(18) .
N11 C41 1.882(19) 7_556
C1 C3 1.347(10) .
C1 C2 1.419(11) .
C3 C4 1.419(10) .
C5 C7 1.370(9) .
C5 C6 1.418(9) .
C7 C8 1.438(9) .
C9 C11 1.347(9) .
C9 C10 1.438(9) .
C11 C12 1.430(9) .
C13 C15 1.348(8) .
C13 C14 1.437(9) .
C15 C16 1.453(9) .
C17 C22 1.389(9) .
C17 C18 1.391(10) .
C18 C19 1.389(9) .
C18 H18 0.9300 .
C19 C20 1.395(10) .
C19 H19 0.9300 .
C20 C21 1.371(11) .
C20 H20 0.9300 .
C21 C22 1.390(9) .
C21 H21 0.9300 .
C22 H22 0.9300 .
C23 C24 1.382(10) .
C23 C28 1.394(9) .
C24 C25 1.400(10) .
C24 H24 0.9300 .
C25 C26 1.368(10) .
C25 H25 0.9300 .
C26 C27 1.359(10) .
C26 H26 0.9300 .
C27 C28 1.399(9) .
C27 H27 0.9300 .
C28 H28 0.9300 .
C29A C30 1.553(12) .
C29A H29A 0.9700 .
C29A H29B 0.9700 .
C29A H30E 1.5460 .
C29A H30F 1.5498 .
C29B C30 1.554(19) .
C29B H29C 0.9700 .
C29B H29D 0.9700 .
C30 H30A 0.9600 .
C30 H30B 0.9600 .
C30 H30C 0.9600 .
C30 H30D 0.9600 .
C30 H30E 0.9600 .
C30 H30F 0.9600 .
C31A C32A 1.508(10) .
C31A H31A 0.9700 .
C31A H31B 0.9700 .
C31A H32F 1.4622 .
C31B C32A 1.466(19) .
C31B H31C 0.9700 .
C31B H31D 0.9700 .
C32A H32A 0.9600 .
C32A H32B 0.9600 .
C32A H32C 0.9600 .
C32A H32D 0.9600 .
C32A H32E 0.9600 .
C32A H32F 0.9600 .
C33A C34A 1.514(10) .
C33A H33A 0.9700 .
C33A H33B 0.9700 .
C33B C34B 1.50(2) .
C33B H33C 0.9700 .
C33B H33D 0.9700 .
C34A H34A 0.9600 .
C34A H34B 0.9600 .
C34A H34C 0.9600 .
C34B H34D 0.9600 .
C34B H34E 0.9600 .
C34B H34F 0.9600 .
C35A C36 1.484(10) .
C35A H35A 0.9700 .
C35A H35B 0.9700 .
C35A H36E 1.5513 .
C35A H36F 1.4527 .
C35B C36 1.548(19) .
C35B H35C 0.9700 .
C35B H35D 0.9700 .
C36 H36A 0.9600 .
C36 H36B 0.9600 .
C36 H36C 0.9600 .
C36 H36D 0.9600 .
C36 H36E 0.9600 .
C36 H36F 0.9600 .
C37 C38 1.507(9) .
C37 H37A 0.9700 .
C37 H37B 0.9700 .
C38 H38A 0.9600 .
C38 H38B 0.9600 .
C38 H38C 0.9600 .
C39 C40 1.515(9) .
C39 H39A 0.9700 .
C39 H39B 0.9700 .
C40 H40A 0.9600 .
C40 H40B 0.9600 .
C40 H40C 0.9600 .
C41 C42 1.394(14) .
C41 H41A 0.9700 .
C41 H41B 0.9700 .
C42 H42A 0.9600 .
C42 H42B 0.9600 .
C42 H42C 0.9600 .
C43A C44A 1.48(2) .
C43A H43A 0.9700 .
C43A H43B 0.9700 .
C43B C44B 1.543(17) .
C43B H43C 0.9700 .
C43B H43D 0.9700 .
C44A H44A 0.9600 .
C44A H44B 0.9600 .
C44A H44C 0.9600 .
C44B H44D 0.9600 .
C44B H44E 0.9600 .
C44B H44F 0.9600 .
